data_1512121
loop_
_publ_author_name
'Natheer B. Mahmood'
'Emad K. Al-Shakarchi'
'Brahim Elouadi'

_publ_section_title
;
 Three Techniques Used to Produce BaTiO3 Fine Powder
;
_journal_name_full 'Journal of Modern Physics'
_journal_page_first 1420
_journal_page_last 1428
_journal_paper_doi 10.4236/jmp.2011.211175
_journal_volume 2
_journal_year 2011
_chemical_formula_analytical Ba(0.8)Sr(0.2)TiO3
_chemical_formula_structural BST
_chemical_formula_sum 'Ba0.8 O3 Sr0.2 Ti'
_chemical_formula_weight_meas 223.250
_chemical_name_systematic
;
Barium strontium titanate
;
_space_group_IT_number 99
_symmetry_Int_Tables_number 99
_symmetry_space_group_name_Hall 'P 4 -2'
_symmetry_space_group_name_H-M 'P 4 m m'
_audit_creation_date 2013-07-21
_audit_creation_method 'natheer '
_audit_update_record 2013-07-22
_cell_angle_alpha 90.000
_cell_angle_beta 90.000
_cell_angle_gamma 90.000
_cell_formula_units_Z 1
_cell_length_a 3.9890
_cell_length_b 3.9890
_cell_length_c 3.9950
_cell_volume 63.569
_exptl_crystal_density_meas 5.830
_cod_data_source_file BST8.cif
_cod_data_source_block BST8
_cod_original_cell_volume 63.6
_cod_original_sg_symbol_Hall P_4_-2
_cod_original_formula_sum 'Ba0.8 Sr0.2 Ti O3'
_cod_database_code 1512121

loop_
_symmetry_equiv_pos_site_id
_symmetry_equiv_pos_as_xyz
1 x,y,z
2 -y,x,z
3 -x,-y,z
4 y,-x,z
5 -x,y,z
6 x,-y,z
7 -y,-x,z
8 y,x,z

loop_
_atom_site_label
_atom_site_type_symbol
_atom_site_fract_x
_atom_site_fract_y
_atom_site_fract_z
_atom_site_occupancy
_atom_site_symmetry_multiplicity
_atom_site_Wyckoff_symbol
_atom_site_calc_flag
sr Sr 0.0000 0.0000 0.0000 1.000 1 a d
ba Ba 0.0000 0.0000 0.0000 1.000 1 a d
ti Ti 0.5000 0.5000 0.4820 1.000 1 b d
o O 0.5000 0.5000 0.0160 1.000 1 b d
o O 0.5000 0.0000 0.5150 1.000 2 c d

loop_
_atom_type_symbol
_atom_type_radius_bond
Sr 1.200
Ba 1.200
Ti 1.200
O 1.200
